data_7018525
loop_
_publ_author_name
'Feng, Da-Qian'
'Zhou, Xiao-Ping'
'Zheng, Ji'
'Chen, Guang-Hui'
'Huang, Xiao-Chun'
'Li, Dan'

_publ_section_title
;
 In situ selective N-alkylation of pendant pyridyl functionality in
 mixed-valence copper complexes with methanol and copper(ii) bromide.
;
_journal_issue 14
_journal_name_full 'Dalton transactions (Cambridge, England : 2003)'
_journal_page_first 4255
_journal_page_last 4261
_journal_paper_doi 10.1039/c2dt12081j
_journal_volume 41
_journal_year 2012
_chemical_formula_sum 'C42 H34 Br11.36 Cu7.36 N8'
_chemical_formula_weight 2026.18
_chemical_name_systematic
;
?
;
_space_group_IT_number 15
_symmetry_cell_setting monoclinic
_symmetry_space_group_name_Hall '-C 2yc'
_symmetry_space_group_name_H-M 'C 1 2/c 1'
_atom_sites_solution_hydrogens geom
_atom_sites_solution_primary direct
_atom_sites_solution_secondary difmap
_audit_creation_method SHELXL-97
_cell_angle_alpha 90.00
_cell_angle_beta 90.725(4)
_cell_angle_gamma 90.00
_cell_formula_units_Z 4
_cell_length_a 33.656(8)
_cell_length_b 9.029(2)
_cell_length_c 18.153(4)
_cell_measurement_reflns_used 3605
_cell_measurement_temperature 293(2)
_cell_measurement_theta_max 23.94
_cell_measurement_theta_min 2.33
_cell_volume 5516(2)
_computing_cell_refinement 'Bruker SMART'
_computing_data_collection 'Bruker SMART'
_computing_data_reduction 'Bruker SAINT'
_computing_molecular_graphics 'Bruker SHELXTL'
_computing_publication_material 'Bruker SHELXTL'
_computing_structure_refinement 'SHELXL-97 (Sheldrick, 1997)'
_computing_structure_solution 'SHELXS-97 (Sheldrick, 1990)'
_diffrn_ambient_temperature 293(2)
_diffrn_measured_fraction_theta_full 0.997
_diffrn_measured_fraction_theta_max 0.997
_diffrn_measurement_device_type 'CCD area detector'
_diffrn_measurement_method 'phi and omega scans'
_diffrn_radiation_monochromator graphite
_diffrn_radiation_source 'fine-focus sealed tube'
_diffrn_radiation_type MoK\a
_diffrn_radiation_wavelength 0.71073
_diffrn_reflns_av_R_equivalents 0.0573
_diffrn_reflns_av_sigmaI/netI 0.0845
_diffrn_reflns_limit_h_max 40
_diffrn_reflns_limit_h_min -36
_diffrn_reflns_limit_k_max 10
_diffrn_reflns_limit_k_min -10
_diffrn_reflns_limit_l_max 15
_diffrn_reflns_limit_l_min -21
_diffrn_reflns_number 15330
_diffrn_reflns_theta_full 25.00
_diffrn_reflns_theta_max 25.00
_diffrn_reflns_theta_min 1.21
_exptl_absorpt_coefficient_mu 11.045
_exptl_absorpt_correction_T_max 0.2161
_exptl_absorpt_correction_T_min 0.1363
_exptl_absorpt_correction_type multi-scan
_exptl_absorpt_process_details SADABS
_exptl_crystal_colour black
_exptl_crystal_density_diffrn 2.439
_exptl_crystal_density_method 'not measured'
_exptl_crystal_description block
_exptl_crystal_F_000 3811
_exptl_crystal_size_max 0.30
_exptl_crystal_size_mid 0.25
_exptl_crystal_size_min 0.20
_refine_diff_density_max 1.390
_refine_diff_density_min -0.877
_refine_diff_density_rms 0.171
_refine_ls_extinction_method none
_refine_ls_goodness_of_fit_ref 1.054
_refine_ls_hydrogen_treatment constr
_refine_ls_matrix_type full
_refine_ls_number_parameters 337
_refine_ls_number_reflns 4849
_refine_ls_number_restraints 37
_refine_ls_restrained_S_all 1.067
_refine_ls_R_factor_all 0.0813
_refine_ls_R_factor_gt 0.0546
_refine_ls_shift/su_max 0.001
_refine_ls_shift/su_mean 0.000
_refine_ls_structure_factor_coef Fsqd
_refine_ls_weighting_details 'calc w=1/[\s^2^(Fo^2^)+(0.0671P)^2^+40.4385P] where P=(Fo^2^+2Fc^2^)/3'
_refine_ls_weighting_scheme calc
_refine_ls_wR_factor_gt 0.1401
_refine_ls_wR_factor_ref 0.1596
_reflns_number_gt 3474
_reflns_number_total 4849
_reflns_threshold_expression >2sigma(I)
_cod_data_source_file c2dt12081j.txt
_cod_data_source_block complex4
_cod_depositor_comments
;
The following automatic conversions were performed:

'_exptl_absorpt_correction_type' value 'Multi-scan' changed to
'multi-scan' according to
/home/saulius/struct/CIF-dictionaries/cif_core.dic dictionary named
'cif_core.dic' version 2.4.1 from 2010-06-29.

Automatic conversion script
Id: cif_fix_values 1715 2011-07-08 13:25:40Z adriana 
;
_cod_original_sg_symbol_H-M C2/c
_cod_database_code 7018525

loop_
_symmetry_equiv_pos_as_xyz
'x, y, z'
'-x, y, -z+1/2'
'x+1/2, y+1/2, z'
'-x+1/2, y+1/2, -z+1/2'
'-x, -y, -z'
'x, -y, z-1/2'
'-x+1/2, -y+1/2, -z'
'x+1/2, -y+1/2, z-1/2'

loop_
_atom_site_label
_atom_site_type_symbol
_atom_site_fract_x
_atom_site_fract_y
_atom_site_fract_z
_atom_site_U_iso_or_equiv
_atom_site_adp_type
_atom_site_occupancy
_atom_site_symmetry_multiplicity
_atom_site_calc_flag
_atom_site_refinement_flags
_atom_site_disorder_assembly
_atom_site_disorder_group
Br1 Br 0.21864(2) 0.08511(10) 0.42390(5) 0.0392(3) Uani 1 1 d . . .
Cu1 Cu 0.28776(3) 0.12640(11) 0.44136(6) 0.0315(3) Uani 1 1 d . A .
Br2 Br 0.31517(3) -0.08451(11) 0.34506(6) 0.0509(3) Uani 1 1 d . . .
Br5 Br 0.42123(3) -0.26823(11) 0.26146(6) 0.0510(3) Uani 1 1 d U . .
Br4 Br 0.41325(3) 0.17719(11) 0.29934(6) 0.0542(3) Uani 1 1 d U . .
Br6 Br 0.51623(3) 0.01318(13) 0.36448(7) 0.0628(3) Uani 1 1 d U . .
Cu2 Cu 0.38247(6) -0.1254(4) 0.3486(2) 0.0805(9) Uani 0.679(3) 1 d PU A 1
Br3 Br 0.41506(5) -0.15164(19) 0.47131(9) 0.0587(6) Uani 0.679(3) 1 d PU A 1
Cu3 Cu 0.44941(8) -0.0034(3) 0.38845(14) 0.0839(9) Uani 0.679(3) 1 d PU A 1
Cu2A Cu 0.38167(12) -0.0533(5) 0.3042(3) 0.0526(12) Uani 0.321(3) 1 d PU A 2
Cu4 Cu 0.4639(6) -0.0334(11) 0.2597(7) 0.0805(17) Uani 0.49(4) 1 d PU . 1
Cu4A Cu 0.4490(7) -0.0322(8) 0.2458(8) 0.072(3) Uani 0.51(4) 1 d PU . 2
N1 N 0.2967(2) 0.0013(7) 0.5318(4) 0.0317(16) Uani 1 1 d . . .
N3 N 0.2945(2) 0.3006(7) 0.3702(4) 0.0305(16) Uani 1 1 d . . .
N2 N 0.33893(18) 0.2030(7) 0.4756(4) 0.0261(15) Uani 1 1 d . . .
C1 C 0.3290(2) 0.3737(8) 0.3797(4) 0.0264(17) Uani 1 1 d . A .
N4 N 0.4339(2) 0.5284(8) 0.6118(4) 0.0402(18) Uani 1 1 d . . .
C2 C 0.2696(3) 0.3437(9) 0.3168(5) 0.035(2) Uani 1 1 d . A .
H2 H 0.2456 0.2938 0.3113 0.042 Uiso 1 1 calc R . .
C3 C 0.3534(2) 0.3236(8) 0.4421(4) 0.0258(17) Uani 1 1 d . A .
C4 C 0.3314(2) 0.0294(8) 0.5690(5) 0.0316(19) Uani 1 1 d . A .
C5 C 0.2727(3) -0.1028(9) 0.5602(5) 0.040(2) Uani 1 1 d . A .
H5 H 0.2487 -0.1214 0.5360 0.048 Uiso 1 1 calc R . .
C6 C 0.3386(3) 0.4916(9) 0.3336(5) 0.039(2) Uani 1 1 d . . .
H6 H 0.3625 0.5418 0.3401 0.047 Uiso 1 1 calc R A .
C7 C 0.2777(3) 0.4570(10) 0.2702(5) 0.039(2) Uani 1 1 d . . .
H7 H 0.2597 0.4825 0.2330 0.047 Uiso 1 1 calc R A .
C8 C 0.3550(2) 0.1476(8) 0.5367(4) 0.0280(18) Uani 1 1 d . A .
C9 C 0.4399(3) 0.4078(9) 0.5698(5) 0.034(2) Uani 1 1 d . . .
C10 C 0.3887(3) 0.2099(9) 0.5672(5) 0.034(2) Uani 1 1 d . . .
H10 H 0.4009 0.1684 0.6085 0.041 Uiso 1 1 calc R A .
C11 C 0.3866(2) 0.3933(9) 0.4715(5) 0.035(2) Uani 1 1 d . . .
H11 H 0.3969 0.4772 0.4489 0.042 Uiso 1 1 calc R A .
C12 C 0.2814(3) -0.1827(10) 0.6222(5) 0.044(2) Uani 1 1 d . . .
H12 H 0.2640 -0.2553 0.6387 0.053 Uiso 1 1 calc R A .
C13 C 0.4043(2) 0.3377(8) 0.5344(5) 0.0299(18) Uani 1 1 d . A .
C14 C 0.3162(3) -0.1540(10) 0.6599(6) 0.049(3) Uani 1 1 d . A .
H14 H 0.3226 -0.2058 0.7028 0.059 Uiso 1 1 calc R . .
C15 C 0.4771(3) 0.3524(10) 0.5626(6) 0.043(2) Uani 1 1 d . . .
H15 H 0.4813 0.2684 0.5340 0.052 Uiso 1 1 calc R . .
C16 C 0.3422(3) -0.0449(10) 0.6327(5) 0.041(2) Uani 1 1 d . . .
H16 H 0.3659 -0.0234 0.6571 0.049 Uiso 1 1 calc R A .
C17 C 0.5089(3) 0.4206(13) 0.5974(7) 0.060(3) Uani 1 1 d . . .
H17 H 0.5345 0.3828 0.5930 0.072 Uiso 1 1 calc R . .
C18 C 0.3126(3) 0.5330(10) 0.2787(5) 0.042(2) Uani 1 1 d . A .
H18 H 0.3186 0.6117 0.2477 0.051 Uiso 1 1 calc R . .
C19 C 0.5022(3) 0.5444(13) 0.6384(7) 0.065(3) Uani 1 1 d . . .
H19 H 0.5232 0.5925 0.6619 0.078 Uiso 1 1 calc R . .
C20 C 0.3929(3) 0.5860(12) 0.6239(7) 0.064(3) Uani 1 1 d . . .
H20A H 0.3940 0.6674 0.6579 0.096 Uiso 1 1 calc R . .
H20B H 0.3767 0.5086 0.6436 0.096 Uiso 1 1 calc R . .
H20C H 0.3817 0.6192 0.5778 0.096 Uiso 1 1 calc R . .
C21 C 0.4647(3) 0.5970(11) 0.6449(6) 0.051(3) Uani 1 1 d . . .
H21 H 0.4603 0.6818 0.6726 0.061 Uiso 1 1 calc R . .

loop_
_atom_site_aniso_label
_atom_site_aniso_U_11
_atom_site_aniso_U_22
_atom_site_aniso_U_33
_atom_site_aniso_U_23
_atom_site_aniso_U_13
_atom_site_aniso_U_12
Br1 0.0254(5) 0.0540(5) 0.0382(6) -0.0083(4) 0.0032(4) -0.0011(4)
Cu1 0.0283(6) 0.0388(5) 0.0272(6) 0.0017(4) -0.0030(4) -0.0058(4)
Br2 0.0350(5) 0.0545(6) 0.0634(8) -0.0215(5) 0.0098(5) -0.0003(4)
Br5 0.0533(6) 0.0567(6) 0.0431(7) -0.0029(5) 0.0078(5) -0.0004(4)
Br4 0.0505(6) 0.0553(6) 0.0572(8) -0.0035(5) 0.0121(5) 0.0020(4)
Br6 0.0633(7) 0.0665(7) 0.0589(8) 0.0085(6) 0.0090(6) 0.0048(5)
Cu2 0.0377(12) 0.117(2) 0.087(2) -0.0129(19) -0.0016(13) 0.0118(12)
Br3 0.0640(11) 0.0795(11) 0.0327(9) 0.0080(8) 0.0105(8) 0.0180(8)
Cu3 0.0866(18) 0.1026(19) 0.0626(17) -0.0065(13) 0.0072(13) -0.0222(14)
Cu2A 0.044(2) 0.072(3) 0.042(3) 0.004(2) 0.002(2) -0.0005(19)
Cu4 0.051(5) 0.111(4) 0.079(3) 0.013(3) -0.003(3) -0.005(3)
Cu4A 0.074(7) 0.065(3) 0.077(4) 0.002(2) 0.004(4) 0.012(3)
N1 0.032(4) 0.031(3) 0.031(4) -0.003(3) 0.001(3) -0.006(3)
N3 0.030(4) 0.037(4) 0.024(4) -0.006(3) -0.005(3) 0.002(3)
N2 0.025(4) 0.033(3) 0.021(4) -0.003(3) 0.002(3) -0.002(3)
C1 0.025(4) 0.037(4) 0.017(4) -0.003(3) -0.001(3) 0.001(3)
N4 0.041(5) 0.047(4) 0.032(5) 0.000(4) -0.005(4) -0.004(3)
C2 0.032(5) 0.044(5) 0.029(5) -0.002(4) -0.003(4) 0.001(4)
C3 0.029(4) 0.031(4) 0.017(4) -0.002(3) 0.001(3) -0.002(3)
C4 0.029(5) 0.032(4) 0.033(5) -0.001(4) 0.000(4) 0.001(3)
C5 0.034(5) 0.043(5) 0.044(6) -0.001(4) 0.002(4) -0.008(4)
C6 0.040(5) 0.046(5) 0.031(6) 0.009(4) -0.002(4) -0.006(4)
C7 0.050(6) 0.049(5) 0.019(5) -0.003(4) -0.007(4) 0.007(4)
C8 0.030(5) 0.035(4) 0.019(5) 0.004(3) 0.001(4) -0.003(3)
C9 0.036(5) 0.043(5) 0.023(5) 0.003(4) -0.008(4) -0.005(4)
C10 0.038(5) 0.036(4) 0.028(5) 0.003(4) -0.001(4) 0.000(3)
C11 0.029(5) 0.043(5) 0.032(5) 0.005(4) 0.004(4) -0.008(4)
C12 0.051(6) 0.042(5) 0.039(6) 0.008(4) 0.005(5) -0.010(4)
C13 0.031(5) 0.036(4) 0.023(5) 0.000(4) -0.004(4) -0.007(3)
C14 0.061(7) 0.046(5) 0.041(6) 0.020(5) 0.005(5) 0.002(5)
C15 0.037(5) 0.041(5) 0.052(7) 0.002(4) 0.003(5) 0.000(4)
C16 0.030(5) 0.051(5) 0.040(6) 0.012(4) 0.003(4) -0.007(4)
C17 0.037(6) 0.069(7) 0.074(9) 0.015(6) -0.009(6) -0.015(5)
C18 0.058(6) 0.046(5) 0.022(5) 0.000(4) -0.007(4) 0.004(4)
C19 0.053(7) 0.077(8) 0.064(8) 0.009(6) -0.026(6) -0.037(6)
C20 0.060(7) 0.067(7) 0.065(8) -0.011(6) 0.011(6) 0.014(5)
C21 0.059(7) 0.052(6) 0.043(7) -0.005(5) -0.011(5) -0.017(5)

loop_
_atom_type_symbol
_atom_type_description
_atom_type_scat_dispersion_real
_atom_type_scat_dispersion_imag
_atom_type_scat_source
C C 0.0033 0.0016 'International Tables Vol C Tables 4.2.6.8 and 6.1.1.4'
H H 0.0000 0.0000 'International Tables Vol C Tables 4.2.6.8 and 6.1.1.4'
N N 0.0061 0.0033 'International Tables Vol C Tables 4.2.6.8 and 6.1.1.4'
Cu Cu 0.3201 1.2651 'International Tables Vol C Tables 4.2.6.8 and 6.1.1.4'
Br Br -0.2901 2.4595 'International Tables Vol C Tables 4.2.6.8 and 6.1.1.4'

loop_
_geom_angle_atom_site_label_1
_geom_angle_atom_site_label_2
_geom_angle_atom_site_label_3
_geom_angle
_geom_angle_site_symmetry_1
_geom_angle_site_symmetry_3
N2 Cu1 N1 79.4(3) . .
N2 Cu1 N3 79.9(3) . .
N1 Cu1 N3 158.2(3) . .
N2 Cu1 Br1 163.4(2) . .
N1 Cu1 Br1 99.04(19) . .
N3 Cu1 Br1 98.78(19) . .
N2 Cu1 Br2 98.40(19) . .
N1 Cu1 Br2 94.7(2) . .
N3 Cu1 Br2 95.16(19) . .
Br1 Cu1 Br2 98.18(4) . .
Cu2 Br2 Cu2A 25.50(11) . .
Cu2 Br2 Cu1 115.59(8) . .
Cu2A Br2 Cu1 116.07(11) . .
Cu4A Br5 Cu2 79.3(2) . .
Cu4A Br5 Cu2A 62.9(4) . .
Cu2 Br5 Cu2A 24.30(11) . .
Cu4A Br5 Cu4 12.1(2) . .
Cu2 Br5 Cu4 82.8(3) . .
Cu2A Br5 Cu4 70.1(4) . .
Cu2A Br4 Cu4A 63.5(4) . .
Cu2A Br4 Cu3 68.05(14) . .
Cu4A Br4 Cu3 62.1(4) . .
Cu2A Br4 Cu4 70.6(3) . .
Cu4A Br4 Cu4 11.7(3) . .
Cu3 Br4 Cu4 54.6(3) . .
Cu3 Br6 Cu4A 130.1(6) . 2_655
Cu3 Br6 Cu4 116.8(5) . 2_655
Cu4A Br6 Cu4 13.5(2) 2_655 2_655
Cu3 Br6 Cu4 58.4(3) . .
Cu4A Br6 Cu4 72.1(8) 2_655 .
Cu4 Br6 Cu4 58.6(7) 2_655 .
Br2 Cu2 Br5 127.14(12) . .
Br2 Cu2 Br3 117.75(14) . .
Br5 Cu2 Br3 107.37(11) . .
Br2 Cu2 Cu3 142.24(14) . .
Br5 Cu2 Cu3 86.31(10) . .
Br3 Cu2 Cu3 54.54(9) . .
Cu3 Br3 Cu2 65.37(11) . .
Br6 Cu3 Br3 130.78(14) . .
Br6 Cu3 Cu4 67.2(5) . .
Br3 Cu3 Cu4 132.1(3) . .
Br6 Cu3 Br4 107.08(10) . .
Br3 Cu3 Br4 122.11(12) . .
Cu4 Cu3 Br4 64.2(4) . .
Br6 Cu3 Cu2 145.08(14) . .
Br3 Cu3 Cu2 60.10(11) . .
Cu4 Cu3 Cu2 82.4(4) . .
Br4 Cu3 Cu2 72.22(11) . .
Br4 Cu2A Br2 123.1(2) . .
Br4 Cu2A Br5 115.97(17) . .
Br2 Cu2A Br5 120.9(2) . .
Br4 Cu2A Cu4A 60.4(2) . .
Br2 Cu2A Cu4A 172.9(5) . .
Br5 Cu2A Cu4A 55.91(18) . .
Br6 Cu4 Cu3 162.8(4) 2_655 .
Br6 Cu4 Cu4 65.0(4) 2_655 2_655
Cu3 Cu4 Cu4 110.6(11) . 2_655
Br6 Cu4 Br5 108.7(4) 2_655 .
Cu3 Cu4 Br5 87.7(3) . .
Cu4 Cu4 Br5 123.9(4) 2_655 .
Br6 Cu4 Br6 117.6(6) 2_655 .
Cu3 Cu4 Br6 54.4(3) . .
Cu4 Cu4 Br6 56.3(7) 2_655 .
Br5 Cu4 Br6 119.8(6) . .
Br6 Cu4 Br4 108.5(6) 2_655 .
Cu3 Cu4 Br4 61.2(3) . .
Cu4 Cu4 Br4 132.6(4) 2_655 .
Br5 Cu4 Br4 103.1(6) . .
Br6 Cu4 Br4 96.7(3) . .
Br5 Cu4A Br6 117.5(4) . 2_655
Br5 Cu4A Br4 117.1(7) . .
Br6 Cu4A Br4 116.9(3) 2_655 .
Br5 Cu4A Cu2A 61.2(4) . .
Br6 Cu4A Cu2A 145.7(11) 2_655 .
Br4 Cu4A Cu2A 56.1(3) . .
C5 N1 C4 117.0(8) . .
C5 N1 Cu1 128.3(6) . .
C4 N1 Cu1 114.7(5) . .
C2 N3 C1 119.0(7) . .
C2 N3 Cu1 127.5(6) . .
C1 N3 Cu1 113.5(5) . .
C8 N2 C3 122.6(7) . .
C8 N2 Cu1 118.9(5) . .
C3 N2 Cu1 117.8(5) . .
N3 C1 C6 120.3(7) . .
N3 C1 C3 115.0(7) . .
C6 C1 C3 124.7(7) . .
C21 N4 C9 120.4(8) . .
C21 N4 C20 118.9(9) . .
C9 N4 C20 120.6(8) . .
N3 C2 C7 123.1(8) . .
N3 C2 H2 118.5 . .
C7 C2 H2 118.5 . .
N2 C3 C11 119.4(7) . .
N2 C3 C1 113.5(7) . .
C11 C3 C1 126.9(7) . .
N1 C4 C16 122.5(8) . .
N1 C4 C8 113.8(7) . .
C16 C4 C8 123.7(8) . .
N1 C5 C12 124.2(9) . .
N1 C5 H5 117.9 . .
C12 C5 H5 117.9 . .
C18 C6 C1 119.6(8) . .
C18 C6 H6 120.2 . .
C1 C6 H6 120.2 . .
C2 C7 C18 119.0(8) . .
C2 C7 H7 120.5 . .
C18 C7 H7 120.5 . .
N2 C8 C10 120.5(7) . .
N2 C8 C4 113.2(7) . .
C10 C8 C4 126.0(7) . .
N4 C9 C15 119.8(8) . .
N4 C9 C13 117.6(8) . .
C15 C9 C13 122.6(8) . .
C8 C10 C13 118.4(8) . .
C8 C10 H10 120.8 . .
C13 C10 H10 120.8 . .
C13 C11 C3 119.5(8) . .
C13 C11 H11 120.2 . .
C3 C11 H11 120.2 . .
C5 C12 C14 118.8(8) . .
C5 C12 H12 120.6 . .
C14 C12 H12 120.6 . .
C11 C13 C10 119.5(7) . .
C11 C13 C9 122.7(7) . .
C10 C13 C9 117.9(7) . .
C12 C14 C16 119.0(9) . .
C12 C14 H14 120.5 . .
C16 C14 H14 120.5 . .
C9 C15 C17 120.1(10) . .
C9 C15 H15 119.9 . .
C17 C15 H15 119.9 . .
C4 C16 C14 118.4(8) . .
C4 C16 H16 120.8 . .
C14 C16 H16 120.8 . .
C19 C17 C15 118.8(10) . .
C19 C17 H17 120.6 . .
C15 C17 H17 120.6 . .
C6 C18 C7 119.0(9) . .
C6 C18 H18 120.5 . .
C7 C18 H18 120.5 . .
C21 C19 C17 119.8(9) . .
C21 C19 H19 120.1 . .
C17 C19 H19 120.1 . .
N4 C20 H20A 109.5 . .
N4 C20 H20B 109.5 . .
H20A C20 H20B 109.5 . .
N4 C20 H20C 109.5 . .
H20A C20 H20C 109.5 . .
H20B C20 H20C 109.5 . .
N4 C21 C19 121.0(10) . .
N4 C21 H21 119.5 . .
C19 C21 H21 119.5 . .

loop_
_geom_bond_atom_site_label_1
_geom_bond_atom_site_label_2
_geom_bond_distance
_geom_bond_site_symmetry_2
Br1 Cu1 2.3734(14) .
Cu1 N2 1.950(6) .
Cu1 N1 2.012(7) .
Cu1 N3 2.050(7) .
Cu1 Br2 2.7520(14) .
Br2 Cu2 2.295(2) .
Br2 Cu2A 2.384(4) .
Br5 Cu4A 2.346(13) .
Br5 Cu2 2.434(3) .
Br5 Cu2A 2.483(5) .
Br5 Cu4 2.562(10) .
Br4 Cu2A 2.339(5) .
Br4 Cu4A 2.448(8) .
Br4 Cu3 2.590(3) .
Br4 Cu4 2.659(15) .
Br6 Cu3 2.301(3) .
Br6 Cu4A 2.368(9) 2_655
Br6 Cu4 2.396(11) 2_655
Br6 Cu4 2.610(19) .
Cu2 Br3 2.481(4) .
Cu2 Cu3 2.602(3) .
Br3 Cu3 2.331(3) .
Cu3 Cu4 2.409(11) .
Cu2A Cu4A 2.520(19) .
Cu4 Br6 2.396(11) 2_655
Cu4 Cu4 2.46(4) 2_655
Cu4A Br6 2.368(9) 2_655
N1 C5 1.346(11) .
N1 C4 1.366(11) .
N3 C2 1.330(11) .
N3 C1 1.344(10) .
N2 C8 1.326(10) .
N2 C3 1.341(10) .
C1 C6 1.395(12) .
C1 C3 1.463(11) .
N4 C21 1.342(12) .
N4 C9 1.346(11) .
N4 C20 1.494(13) .
C2 C7 1.357(12) .
C2 H2 0.9300 .
C3 C11 1.384(11) .
C4 C16 1.381(12) .
C4 C8 1.458(11) .
C5 C12 1.366(13) .
C5 H5 0.9300 .
C6 C18 1.369(13) .
C6 H6 0.9300 .
C7 C18 1.370(13) .
C7 H7 0.9300 .
C8 C10 1.376(11) .
C9 C15 1.358(13) .
C9 C13 1.494(11) .
C10 C13 1.403(11) .
C10 H10 0.9300 .
C11 C13 1.376(12) .
C11 H11 0.9300 .
C12 C14 1.375(14) .
C12 H12 0.9300 .
C14 C16 1.411(13) .
C14 H14 0.9300 .
C15 C17 1.380(14) .
C15 H15 0.9300 .
C16 H16 0.9300 .
C17 C19 1.364(17) .
C17 H17 0.9300 .
C18 H18 0.9300 .
C19 C21 1.352(16) .
C19 H19 0.9300 .
C20 H20A 0.9600 .
C20 H20B 0.9600 .
C20 H20C 0.9600 .
C21 H21 0.9300 .

loop_
_geom_torsion_atom_site_label_1
_geom_torsion_atom_site_label_2
_geom_torsion_atom_site_label_3
_geom_torsion_atom_site_label_4
_geom_torsion
_geom_torsion_site_symmetry_1
_geom_torsion_site_symmetry_4
N2 Cu1 Br2 Cu2 8.6(2) . .
N1 Cu1 Br2 Cu2 -71.4(2) . .
N3 Cu1 Br2 Cu2 89.1(2) . .
Br1 Cu1 Br2 Cu2 -171.29(12) . .
N2 Cu1 Br2 Cu2A -19.8(3) . .
N1 Cu1 Br2 Cu2A -99.8(2) . .
N3 Cu1 Br2 Cu2A 60.7(2) . .
Br1 Cu1 Br2 Cu2A 160.33(16) . .
Cu2A Br2 Cu2 Br5 -71.7(3) . .
Cu1 Br2 Cu2 Br5 -169.01(15) . .
Cu2A Br2 Cu2 Br3 143.1(4) . .
Cu1 Br2 Cu2 Br3 45.73(19) . .
Cu2A Br2 Cu2 Cu3 76.1(4) . .
Cu1 Br2 Cu2 Cu3 -21.2(3) . .
Cu4A Br5 Cu2 Br2 117.1(6) . .
Cu2A Br5 Cu2 Br2 72.4(3) . .
Cu4 Br5 Cu2 Br2 128.8(5) . .
Cu4A Br5 Cu2 Br3 -94.8(6) . .
Cu2A Br5 Cu2 Br3 -139.5(3) . .
Cu4 Br5 Cu2 Br3 -83.1(5) . .
Cu4A Br5 Cu2 Cu3 -43.8(6) . .
Cu2A Br5 Cu2 Cu3 -88.5(3) . .
Cu4 Br5 Cu2 Cu3 -32.1(5) . .
Br2 Cu2 Br3 Cu3 -136.22(18) . .
Br5 Cu2 Br3 Cu3 72.21(13) . .
Cu4A Br6 Cu3 Br3 118.9(4) 2_655 .
Cu4 Br6 Cu3 Br3 122.0(3) 2_655 .
Cu4 Br6 Cu3 Br3 126.7(4) . .
Cu4A Br6 Cu3 Cu4 -7.8(6) 2_655 .
Cu4 Br6 Cu3 Cu4 -4.7(2) 2_655 .
Cu4A Br6 Cu3 Br4 -59.2(4) 2_655 .
Cu4 Br6 Cu3 Br4 -56.1(3) 2_655 .
Cu4 Br6 Cu3 Br4 -51.4(3) . .
Cu4A Br6 Cu3 Cu2 24.0(5) 2_655 .
Cu4 Br6 Cu3 Cu2 27.1(4) 2_655 .
Cu4 Br6 Cu3 Cu2 31.8(4) . .
Cu2 Br3 Cu3 Br6 -138.86(18) . .
Cu2 Br3 Cu3 Cu4 -43.7(7) . .
Cu2 Br3 Cu3 Br4 39.03(12) . .
Cu2A Br4 Cu3 Br6 134.41(16) . .
Cu4A Br4 Cu3 Br6 63.8(6) . .
Cu4 Br4 Cu3 Br6 53.2(4) . .
Cu2A Br4 Cu3 Br3 -43.93(16) . .
Cu4A Br4 Cu3 Br3 -114.6(6) . .
Cu4 Br4 Cu3 Br3 -125.1(4) . .
Cu2A Br4 Cu3 Cu4 81.2(4) . .
Cu4A Br4 Cu3 Cu4 10.5(4) . .
Cu2A Br4 Cu3 Cu2 -8.95(14) . .
Cu4A Br4 Cu3 Cu2 -79.6(6) . .
Cu4 Br4 Cu3 Cu2 -90.1(4) . .
Br2 Cu2 Cu3 Br6 -149.7(2) . .
Br5 Cu2 Cu3 Br6 5.1(3) . .
Br3 Cu2 Cu3 Br6 119.5(3) . .
Br2 Cu2 Cu3 Br3 90.8(3) . .
Br5 Cu2 Cu3 Br3 -114.41(13) . .
Br2 Cu2 Cu3 Cu4 -120.4(5) . .
Br5 Cu2 Cu3 Cu4 34.4(4) . .
Br3 Cu2 Cu3 Cu4 148.8(4) . .
Br2 Cu2 Cu3 Br4 -55.1(3) . .
Br5 Cu2 Cu3 Br4 99.66(11) . .
Br3 Cu2 Cu3 Br4 -145.93(11) . .
Cu4A Br4 Cu2A Br2 -172.7(6) . .
Cu3 Br4 Cu2A Br2 118.5(3) . .
Cu4 Br4 Cu2A Br2 177.2(5) . .
Cu4A Br4 Cu2A Br5 6.1(6) . .
Cu3 Br4 Cu2A Br5 -62.7(2) . .
Cu4 Br4 Cu2A Br5 -4.0(4) . .
Cu3 Br4 Cu2A Cu4A -68.8(6) . .
Cu4 Br4 Cu2A Cu4A -10.1(4) . .
Cu2 Br2 Cu2A Br4 -121.4(4) . .
Cu1 Br2 Cu2A Br4 -26.2(3) . .
Cu2 Br2 Cu2A Br5 59.8(3) . .
Cu1 Br2 Cu2A Br5 155.07(17) . .
Cu2 Br2 Cu2A Cu4A 122(3) . .
Cu1 Br2 Cu2A Cu4A -143(3) . .
Cu4A Br5 Cu2A Br4 -6.4(6) . .
Cu2 Br5 Cu2A Br4 122.6(4) . .
Cu4 Br5 Cu2A Br4 4.2(4) . .
Cu4A Br5 Cu2A Br2 172.4(7) . .
Cu2 Br5 Cu2A Br2 -58.5(3) . .
Cu4 Br5 Cu2A Br2 -177.0(5) . .
Cu2 Br5 Cu2A Cu4A 129.0(7) . .
Cu4 Br5 Cu2A Cu4A 10.6(4) . .
Br6 Cu3 Cu4 Br6 -67(3) . 2_655
Br3 Cu3 Cu4 Br6 167(3) . 2_655
Br4 Cu3 Cu4 Br6 56(3) . 2_655
Cu2 Cu3 Cu4 Br6 130(3) . 2_655
Br6 Cu3 Cu4 Cu4 4.37(10) . 2_655
Br3 Cu3 Cu4 Cu4 -120.8(4) . 2_655
Br4 Cu3 Cu4 Cu4 128.21(17) . 2_655
Cu2 Cu3 Cu4 Cu4 -157.9(2) . 2_655
Br6 Cu3 Cu4 Br5 129.9(5) . .
Br3 Cu3 Cu4 Br5 4.7(9) . .
Br4 Cu3 Cu4 Br5 -106.3(6) . .
Cu2 Cu3 Cu4 Br5 -32.4(4) . .
Br3 Cu3 Cu4 Br6 -125.1(4) . .
Br4 Cu3 Cu4 Br6 123.85(18) . .
Cu2 Cu3 Cu4 Br6 -162.3(2) . .
Br6 Cu3 Cu4 Br4 -123.85(18) . .
Br3 Cu3 Cu4 Br4 111.0(4) . .
Cu2 Cu3 Cu4 Br4 73.9(2) . .
Cu4A Br5 Cu4 Br6 -67.3(18) . 2_655
Cu2 Br5 Cu4 Br6 -139.7(7) . 2_655
Cu2A Br5 Cu4 Br6 -118.3(8) . 2_655
Cu4A Br5 Cu4 Cu3 107(2) . .
Cu2 Br5 Cu4 Cu3 35.0(4) . .
Cu2A Br5 Cu4 Cu3 56.4(4) . .
Cu4A Br5 Cu4 Cu4 -139(2) . 2_655
Cu2 Br5 Cu4 Cu4 148.4(11) . 2_655
Cu2A Br5 Cu4 Cu4 169.7(12) . 2_655
Cu4A Br5 Cu4 Br6 153(2) . .
Cu2 Br5 Cu4 Br6 81.0(5) . .
Cu2A Br5 Cu4 Br6 102.4(5) . .
Cu4A Br5 Cu4 Br4 47.7(18) . .
Cu2 Br5 Cu4 Br4 -24.8(4) . .
Cu2A Br5 Cu4 Br4 -3.4(3) . .
Cu3 Br6 Cu4 Br6 162.1(7) . 2_655
Cu4A Br6 Cu4 Br6 -24.2(3) 2_655 2_655
Cu4 Br6 Cu4 Br6 -22.9(6) 2_655 2_655
Cu4A Br6 Cu4 Cu3 173.8(4) 2_655 .
Cu4 Br6 Cu4 Cu3 175.09(17) 2_655 .
Cu3 Br6 Cu4 Cu4 -175.09(17) . 2_655
Cu4A Br6 Cu4 Cu4 -1.3(4) 2_655 2_655
Cu3 Br6 Cu4 Br5 -62.2(4) . .
Cu4A Br6 Cu4 Br5 111.6(8) 2_655 .
Cu4 Br6 Cu4 Br5 112.9(5) 2_655 .
Cu3 Br6 Cu4 Br4 47.1(2) . .
Cu4A Br6 Cu4 Br4 -139.1(4) 2_655 .
Cu4 Br6 Cu4 Br4 -137.8(2) 2_655 .
Cu2A Br4 Cu4 Br6 118.7(6) . 2_655
Cu4A Br4 Cu4 Br6 68(2) . 2_655
Cu3 Br4 Cu4 Br6 -165.0(7) . 2_655
Cu2A Br4 Cu4 Cu3 -76.4(2) . .
Cu4A Br4 Cu4 Cu3 -127(2) . .
Cu2A Br4 Cu4 Cu4 -168.7(13) . 2_655
Cu4A Br4 Cu4 Cu4 141(3) . 2_655
Cu3 Br4 Cu4 Cu4 -92.3(13) . 2_655
Cu2A Br4 Cu4 Br5 3.6(4) . .
Cu4A Br4 Cu4 Br5 -47.2(17) . .
Cu3 Br4 Cu4 Br5 80.0(4) . .
Cu2A Br4 Cu4 Br6 -119.2(3) . .
Cu4A Br4 Cu4 Br6 -170(2) . .
Cu3 Br4 Cu4 Br6 -42.8(2) . .
Cu2 Br5 Cu4A Br6 -159.9(11) . 2_655
Cu2A Br5 Cu4A Br6 -140.9(13) . 2_655
Cu4 Br5 Cu4A Br6 94(2) . 2_655
Cu2 Br5 Cu4A Br4 -12.8(8) . .
Cu2A Br5 Cu4A Br4 6.2(6) . .
Cu4 Br5 Cu4A Br4 -119(2) . .
Cu2 Br5 Cu4A Cu2A -19.0(2) . .
Cu4 Br5 Cu4A Cu2A -125(2) . .
Cu2A Br4 Cu4A Br5 -6.5(7) . .
Cu3 Br4 Cu4A Br5 71.5(7) . .
Cu4 Br4 Cu4A Br5 119(2) . .
Cu2A Br4 Cu4A Br6 140.8(13) . 2_655
Cu3 Br4 Cu4A Br6 -141.3(13) . 2_655
Cu4 Br4 Cu4A Br6 -94(2) . 2_655
Cu3 Br4 Cu4A Cu2A 78.0(2) . .
Cu4 Br4 Cu4A Cu2A 125(2) . .
Br4 Cu2A Cu4A Br5 173.4(6) . .
Br2 Cu2A Cu4A Br5 -66(3) . .
Br4 Cu2A Cu4A Br6 -89.1(5) . 2_655
Br2 Cu2A Cu4A Br6 32(3) . 2_655
Br5 Cu2A Cu4A Br6 97.5(9) . 2_655
Br2 Cu2A Cu4A Br4 121(2) . .
Br5 Cu2A Cu4A Br4 -173.4(6) . .
N2 Cu1 N1 C5 178.4(8) . .
N3 Cu1 N1 C5 159.5(7) . .
Br1 Cu1 N1 C5 15.2(8) . .
Br2 Cu1 N1 C5 -83.9(7) . .
N2 Cu1 N1 C4 -0.3(6) . .
N3 Cu1 N1 C4 -19.2(11) . .
Br1 Cu1 N1 C4 -163.5(5) . .
Br2 Cu1 N1 C4 97.4(6) . .
N2 Cu1 N3 C2 -179.8(7) . .
N1 Cu1 N3 C2 -160.9(7) . .
Br1 Cu1 N3 C2 -16.5(7) . .
Br2 Cu1 N3 C2 82.6(7) . .
N2 Cu1 N3 C1 2.0(5) . .
N1 Cu1 N3 C1 20.9(11) . .
Br1 Cu1 N3 C1 165.3(5) . .
Br2 Cu1 N3 C1 -95.6(5) . .
N1 Cu1 N2 C8 -0.9(6) . .
N3 Cu1 N2 C8 172.1(6) . .
Br1 Cu1 N2 C8 85.3(9) . .
Br2 Cu1 N2 C8 -94.1(6) . .
N1 Cu1 N2 C3 -171.6(6) . .
N3 Cu1 N2 C3 1.4(6) . .
Br1 Cu1 N2 C3 -85.4(9) . .
Br2 Cu1 N2 C3 95.2(6) . .
C2 N3 C1 C6 -0.8(12) . .
Cu1 N3 C1 C6 177.6(6) . .
C2 N3 C1 C3 176.8(7) . .
Cu1 N3 C1 C3 -4.8(8) . .
C1 N3 C2 C7 1.3(13) . .
Cu1 N3 C2 C7 -176.9(6) . .
C8 N2 C3 C11 0.6(12) . .
Cu1 N2 C3 C11 170.8(6) . .
C8 N2 C3 C1 -174.6(7) . .
Cu1 N2 C3 C1 -4.3(9) . .
N3 C1 C3 N2 6.0(10) . .
C6 C1 C3 N2 -176.6(8) . .
N3 C1 C3 C11 -168.7(8) . .
C6 C1 C3 C11 8.7(14) . .
C5 N1 C4 C16 0.4(12) . .
Cu1 N1 C4 C16 179.2(7) . .
C5 N1 C4 C8 -177.5(7) . .
Cu1 N1 C4 C8 1.3(9) . .
C4 N1 C5 C12 -1.4(13) . .
Cu1 N1 C5 C12 179.9(7) . .
N3 C1 C6 C18 0.3(13) . .
C3 C1 C6 C18 -177.1(8) . .
N3 C2 C7 C18 -1.2(14) . .
C3 N2 C8 C10 -2.4(12) . .
Cu1 N2 C8 C10 -172.5(6) . .
C3 N2 C8 C4 172.0(7) . .
Cu1 N2 C8 C4 1.8(9) . .
N1 C4 C8 N2 -2.0(10) . .
C16 C4 C8 N2 -179.9(8) . .
N1 C4 C8 C10 172.0(8) . .
C16 C4 C8 C10 -5.9(14) . .
C21 N4 C9 C15 1.9(14) . .
C20 N4 C9 C15 -176.6(9) . .
C21 N4 C9 C13 -179.6(8) . .
C20 N4 C9 C13 1.9(13) . .
N2 C8 C10 C13 3.3(12) . .
C4 C8 C10 C13 -170.3(8) . .
N2 C3 C11 C13 0.2(12) . .
C1 C3 C11 C13 174.6(8) . .
N1 C5 C12 C14 1.8(15) . .
C3 C11 C13 C10 0.9(13) . .
C3 C11 C13 C9 -179.3(8) . .
C8 C10 C13 C11 -2.6(13) . .
C8 C10 C13 C9 177.5(8) . .
N4 C9 C13 C11 79.1(11) . .
C15 C9 C13 C11 -102.5(11) . .
N4 C9 C13 C10 -101.0(10) . .
C15 C9 C13 C10 77.4(12) . .
C5 C12 C14 C16 -1.1(15) . .
N4 C9 C15 C17 -0.7(15) . .
C13 C9 C15 C17 -179.1(9) . .
N1 C4 C16 C14 0.2(14) . .
C8 C4 C16 C14 177.9(8) . .
C12 C14 C16 C4 0.1(15) . .
C9 C15 C17 C19 -0.6(16) . .
C1 C6 C18 C7 -0.2(14) . .
C2 C7 C18 C6 0.7(13) . .
C15 C17 C19 C21 0.7(17) . .
C9 N4 C21 C19 -1.8(15) . .
C20 N4 C21 C19 176.7(10) . .
C17 C19 C21 N4 0.5(17) . .
